data_4510783
loop_
_publ_author_name
'D\'iaz-Gallifa, Pau'
'Fabelo, Oscar'
'Ca\~nadillas-Delgado, Laura'
'Pas\'an, Jorge'
'Labrador, Ana'
'Lloret, Francesc'
'Julve, Miguel'
'Ruiz-P\'erez, Catalina'

_publ_section_title
;
 Synthesis, Crystal Structure and Magnetic Characterization of a Series of
 CuII--LnIIIHeterometallic [Ln = La, Ce, Pr, Nd and Sm) Metal--Organic
 Compounds with an Unusual Single Crystal to Single Crystal Phase
 Transition
;
_journal_issue 11
_journal_name_full 'Crystal Growth &amp; Design'
_journal_page_first 4735
_journal_paper_doi 10.1021/cg4008679
_journal_volume 13
_journal_year 2013
_chemical_formula_sum 'C25 H51 Cu2 La2 O43'
_chemical_formula_weight 1444.54
_chemical_name_systematic
;
 ?
;
_space_group_IT_number 14
_symmetry_cell_setting monoclinic
_symmetry_space_group_name_Hall '-P 2yn'
_symmetry_space_group_name_H-M 'P 1 21/n 1'
_atom_sites_solution_hydrogens geom
_atom_sites_solution_primary direct
_atom_sites_solution_secondary difmap
_audit_creation_method SHELXL-97
_cell_angle_alpha 90.00
_cell_angle_beta 99.91(3)
_cell_angle_gamma 90.00
_cell_formula_units_Z 4
_cell_length_a 11.006(2)
_cell_length_b 23.228(5)
_cell_length_c 19.847(4)
_cell_measurement_temperature 293(2)
_cell_volume 4998.1(18)
_computing_cell_refinement 'HKL2000 (Otwinowski & Minor, 1997)'
_computing_data_collection 'MxCube (ESRF, 2006)'
_computing_data_reduction 'HKL2000 (Otwinowski & Minor, 1997)'
_computing_molecular_graphics 'Ortep-3 for Windows (Farrugia, 1997)'
_computing_publication_material 'WinGX publication routines (Farrugia, 1999)'
_computing_structure_refinement 'SHELXL-97 (Sheldrick, 1997)'
_computing_structure_solution 'SHELXS-97 (Sheldrick, 1997)'
_diffrn_ambient_temperature 293(2)
_diffrn_detector 'CCD plate'
_diffrn_detector_area_resol_mean 9.6
_diffrn_measured_fraction_theta_full 0.987
_diffrn_measured_fraction_theta_max 0.987
_diffrn_measurement_device_type 'Single-axis HUBER diffractometer'
_diffrn_measurement_method 'CCD rotation images, thick slices'
_diffrn_radiation_detector 'ADSC Q210r CCD (binned mode)'
_diffrn_radiation_monochromator 'Si 111'
_diffrn_radiation_wavelength 0.73790
_diffrn_reflns_av_R_equivalents 0.0709
_diffrn_reflns_av_sigmaI/netI 0.0461
_diffrn_reflns_limit_h_max 12
_diffrn_reflns_limit_h_min -12
_diffrn_reflns_limit_k_max 27
_diffrn_reflns_limit_k_min -27
_diffrn_reflns_limit_l_max 23
_diffrn_reflns_limit_l_min -23
_diffrn_reflns_number 34112
_diffrn_reflns_theta_full 25.78
_diffrn_reflns_theta_max 25.78
_diffrn_reflns_theta_min 4.24
_diffrn_source synchrotron
_diffrn_source_type 'ESRF-CRG BM16'
_exptl_absorpt_coefficient_mu 2.831
_exptl_absorpt_correction_T_max 0.1455
_exptl_absorpt_correction_T_min 0.1253
_exptl_absorpt_correction_type cylinder
_exptl_absorpt_process_details
;
Interpolation using  Int.Tab. Vol. C (1992) p. 523,Tab. 6.3.3.3
for values of muR in the range 0-2.5, and Int.Tab. Vol.II (1959)
p.302; Table 5.3.6 B for muR in the range 2.6-10.0.
The interpolation procedure of C.W.Dwiggins Jr (Acta Cryst.(1975)
A31,146-148) is used with some modification.
;
_exptl_crystal_density_diffrn 1.920
_exptl_crystal_density_method 'not measured'
_exptl_crystal_F_000 2868
_exptl_crystal_size_rad 0.5000
_refine_diff_density_max 4.571
_refine_diff_density_min -1.551
_refine_diff_density_rms 0.216
_refine_ls_extinction_method none
_refine_ls_goodness_of_fit_ref 1.042
_refine_ls_hydrogen_treatment constr
_refine_ls_matrix_type full
_refine_ls_number_parameters 649
_refine_ls_number_reflns 8448
_refine_ls_number_restraints 0
_refine_ls_restrained_S_all 1.042
_refine_ls_R_factor_all 0.0829
_refine_ls_R_factor_gt 0.0795
_refine_ls_shift/su_max 0.001
_refine_ls_shift/su_mean 0.000
_refine_ls_structure_factor_coef Fsqd
_refine_ls_weighting_details 'calc w=1/[\s^2^(Fo^2^)+(0.1088P)^2^+75.4852P] where P=(Fo^2^+2Fc^2^)/3'
_refine_ls_weighting_scheme calc
_refine_ls_wR_factor_gt 0.2065
_refine_ls_wR_factor_ref 0.2093
_reflns_number_gt 7807
_reflns_number_total 8448
_reflns_threshold_expression >2sigma(I)
_cod_data_source_file 1A.cif
_cod_data_source_block 1A
_cod_original_cell_volume 4998.2(17)
_cod_original_sg_symbol_H-M p21/n
_cod_database_code 4510783
_exptl_absorpt_correction_t_ave 0.1372

loop_
_symmetry_equiv_pos_as_xyz
'x, y, z'
'-x+1/2, y+1/2, -z+1/2'
'-x, -y, -z'
'x-1/2, -y-1/2, z-1/2'

loop_
_atom_site_label
_atom_site_type_symbol
_atom_site_fract_x
_atom_site_fract_y
_atom_site_fract_z
_atom_site_U_iso_or_equiv
_atom_site_adp_type
_atom_site_occupancy
_atom_site_symmetry_multiplicity
_atom_site_calc_flag
_atom_site_refinement_flags
La1 La -0.46193(4) 0.14439(2) 0.39823(2) 0.02083(18) Uani 1 1 d .
La2 La 0.85114(5) 0.14369(2) 1.14473(3) 0.02626(19) Uani 1 1 d .
Cu1 Cu 0.09015(9) 0.17962(5) 0.89752(5) 0.0248(3) Uani 1 1 d .
Cu2 Cu 0.30133(9) 0.17992(5) 0.65004(5) 0.0229(3) Uani 1 1 d .
C1 C -0.2481(7) 0.2503(4) 0.5838(4) 0.0245(17) Uani 1 1 d .
C2 C -0.2794(7) 0.2798(4) 0.6411(4) 0.0255(17) Uani 1 1 d .
C3 C -0.2076(7) 0.2740(4) 0.7040(4) 0.0262(18) Uani 1 1 d .
H013 H -0.2282 0.2941 0.7410 0.031 Uiso 1 1 calc R
C4 C -0.1041(7) 0.2384(4) 0.7141(4) 0.0244(17) Uani 1 1 d .
C5 C -0.0718(7) 0.2088(4) 0.6584(4) 0.0236(17) Uani 1 1 d .
C6 C -0.1434(7) 0.2156(4) 0.5937(4) 0.0254(17) Uani 1 1 d .
H006 H -0.1208 0.1966 0.5565 0.030 Uiso 1 1 calc R
C7 C -0.3167(7) 0.2595(4) 0.5129(4) 0.0219(17) Uani 1 1 d .
C8 C -0.3986(8) 0.3117(4) 0.6349(5) 0.0281(19) Uani 1 1 d .
C9 C -0.0358(7) 0.2298(4) 0.7850(4) 0.0252(18) Uani 1 1 d .
C10 C 0.0444(7) 0.1746(4) 0.6634(4) 0.0247(18) Uani 1 1 d .
C11 C -0.1271(8) -0.0036(4) 0.5020(5) 0.0311(19) Uani 1 1 d .
C12 C -0.0770(9) 0.0457(4) 0.4765(6) 0.036(2) Uani 1 1 d .
C13 C 0.0484(8) 0.0484(4) 0.4755(5) 0.037(2) Uani 1 1 d .
H020 H 0.0805 0.0816 0.4591 0.044 Uiso 1 1 calc R
C14 C -0.2606(8) -0.0100(4) 0.5082(5) 0.032(2) Uani 1 1 d .
C15 C -0.1591(10) 0.0943(5) 0.4461(7) 0.052(3) Uani 1 1 d .
C20 C 0.4620(7) 0.2100(4) 0.8890(4) 0.0242(17) Uani 1 1 d .
C21 C 0.4912(7) 0.2407(4) 0.8329(4) 0.0219(16) Uani 1 1 d .
C22 C 0.5911(7) 0.2782(4) 0.8431(4) 0.0263(18) Uani 1 1 d .
H014 H 0.6086 0.2997 0.8064 0.032 Uiso 1 1 calc R
C23 C 0.6651(7) 0.2842(4) 0.9065(4) 0.0232(17) Uani 1 1 d .
C24 C 0.6363(7) 0.2533(4) 0.9621(4) 0.0224(17) Uani 1 1 d .
C25 C 0.5351(7) 0.2169(4) 0.9531(4) 0.0261(18) Uani 1 1 d .
H002 H 0.5158 0.1967 0.9903 0.031 Uiso 1 1 calc R
C26 C 0.3485(8) 0.1732(4) 0.8851(4) 0.0269(18) Uani 1 1 d .
C27 C 0.4221(7) 0.2318(4) 0.7618(4) 0.0268(19) Uani 1 1 d .
C28 C 0.7852(7) 0.3169(4) 0.9115(4) 0.0267(18) Uani 1 1 d .
C29 C 0.7072(7) 0.2607(4) 1.0335(4) 0.0270(19) Uani 1 1 d .
O1 O -0.3544(6) 0.2169(3) 0.4780(3) 0.0313(14) Uani 1 1 d .
O2 O -0.3267(6) 0.3112(3) 0.4920(3) 0.0316(14) Uani 1 1 d .
O3 O -0.4934(5) 0.2917(3) 0.5954(3) 0.0287(13) Uani 1 1 d .
O4 O -0.4073(6) 0.3554(3) 0.6707(4) 0.0376(17) Uani 1 1 d .
O5 O -0.0262(6) 0.2716(3) 0.8253(3) 0.0351(15) Uani 1 1 d .
O6 O 0.0070(5) 0.1807(3) 0.8020(3) 0.0281(13) Uani 1 1 d .
O7 O 0.1437(5) 0.2038(3) 0.6776(3) 0.0273(13) Uani 1 1 d .
O8 O 0.0381(6) 0.1226(3) 0.6512(4) 0.0426(17) Uani 1 1 d .
O9 O -0.3281(6) -0.0397(3) 0.4643(4) 0.0453(18) Uani 1 1 d .
O10 O -0.2970(6) 0.0129(3) 0.5581(4) 0.0414(17) Uani 1 1 d .
O11 O -0.2710(6) 0.0890(3) 0.4402(4) 0.0404(17) Uani 1 1 d .
O12 O -0.1049(8) 0.1378(5) 0.4287(10) 0.130(7) Uani 1 1 d .
O13 O 0.2464(5) 0.1987(3) 0.8657(3) 0.0283(13) Uani 1 1 d .
O14 O 0.3588(7) 0.1231(3) 0.9047(4) 0.0477(19) Uani 1 1 d .
O15 O 0.3846(6) 0.1817(3) 0.7453(3) 0.0296(13) Uani 1 1 d .
O16 O 0.4098(6) 0.2730(3) 0.7210(3) 0.0362(15) Uani 1 1 d .
O17 O 0.7922(6) 0.3614(3) 0.8765(4) 0.0382(16) Uani 1 1 d .
O18 O 0.8788(5) 0.2960(3) 0.9502(3) 0.0286(13) Uani 1 1 d .
O19 O 0.7391(6) 0.2164(3) 1.0684(3) 0.0366(15) Uani 1 1 d .
O20 O 0.7229(6) 0.3117(3) 1.0552(3) 0.0300(14) Uani 1 1 d .
O1W O -0.4797(6) 0.1019(3) 0.5177(3) 0.0324(14) Uani 1 1 d .
O2W O -0.5171(8) 0.0371(3) 0.3872(4) 0.052(2) Uani 1 1 d .
O3W O -0.4804(8) 0.1067(4) 0.2748(4) 0.058(2) Uani 1 1 d .
O4W O -0.2781(6) 0.1852(3) 0.3451(4) 0.0384(16) Uani 1 1 d .
O5W O 0.6581(8) 0.1771(4) 1.1942(5) 0.059(2) Uani 1 1 d .
O6W O 0.8773(15) 0.1067(5) 1.2671(5) 0.104(5) Uani 1 1 d .
O7W O 0.9172(15) 0.0374(4) 1.1580(6) 0.103(4) Uani 1 1 d .
O8W O 0.6670(10) 0.0817(6) 1.0970(7) 0.099(4) Uani 1 1 d .
O9W O 0.8902(11) 0.1035(4) 1.0320(4) 0.070(3) Uani 1 1 d .
O10W O -0.0721(6) 0.1818(3) 0.9313(3) 0.0330(14) Uani 1 1 d .
O11W O 0.1053(13) 0.0835(4) 0.9057(6) 0.094(4) Uani 1 1 d .
O12W O 0.2702(7) 0.0840(3) 0.6488(4) 0.0419(16) Uani 1 1 d .
O13W O 0.4689(5) 0.1797(3) 0.6185(3) 0.0328(14) Uani 1 1 d .
O1X O 0.8334(9) 0.0645(5) 0.6673(5) 0.068(3) Uani 1 1 d .
O2X O 0.7427(10) 0.1285(6) 0.8557(6) 0.088(4) Uani 1 1 d .
O3X O 0.6490(12) 0.1236(7) 0.7197(7) 0.111(5) Uani 1 1 d .
O4X O 0.8906(16) -0.0640(6) 0.6916(7) 0.136(7) Uani 1 1 d .
O5X O 0.7033(14) -0.0749(7) 0.8056(11) 0.141(6) Uani 1 1 d .
O6X O 0.871(3) 0.0316(10) 0.8073(11) 0.209(12) Uani 1 1 d .
O7X O 0.582(2) 0.0684(9) 0.925(2) 0.30(2) Uani 1 1 d .
O8X O 0.595(3) -0.1152(12) 0.9264(12) 0.211(12) Uani 1 1 d .
O9X O 0.490(3) 0.0282(11) 0.7418(17) 0.262(16) Uani 1 1 d .
O10X O 0.792(5) -0.0496(17) 1.2104(15) 0.41(3) Uani 1 1 d .

loop_
_atom_site_aniso_label
_atom_site_aniso_U_11
_atom_site_aniso_U_22
_atom_site_aniso_U_33
_atom_site_aniso_U_23
_atom_site_aniso_U_13
_atom_site_aniso_U_12
La1 0.0159(3) 0.0300(3) 0.0165(3) 0.00104(17) 0.00262(19) 0.00144(17)
La2 0.0220(3) 0.0353(3) 0.0214(3) 0.00103(19) 0.0035(2) -0.00363(19)
Cu1 0.0199(5) 0.0387(6) 0.0147(5) 0.0002(4) -0.0001(4) -0.0026(4)
Cu2 0.0176(5) 0.0371(6) 0.0129(5) -0.0012(4) -0.0010(4) 0.0022(4)
C1 0.017(4) 0.036(5) 0.019(4) 0.001(3) 0.000(3) -0.004(3)
C2 0.020(4) 0.035(5) 0.021(4) -0.002(3) 0.002(3) 0.002(3)
C3 0.020(4) 0.040(5) 0.020(4) -0.005(4) 0.006(3) -0.002(3)
C4 0.016(4) 0.042(5) 0.015(4) -0.003(3) -0.001(3) -0.005(3)
C5 0.015(4) 0.038(5) 0.017(4) -0.002(3) 0.001(3) -0.003(3)
C6 0.019(4) 0.041(5) 0.015(4) -0.004(3) -0.002(3) 0.001(3)
C7 0.011(3) 0.041(5) 0.015(4) 0.001(3) 0.004(3) 0.001(3)
C8 0.019(4) 0.040(5) 0.025(4) -0.002(4) 0.002(3) 0.002(4)
C9 0.016(4) 0.047(5) 0.013(4) -0.002(4) 0.002(3) -0.005(4)
C10 0.019(4) 0.041(5) 0.013(4) -0.002(3) 0.001(3) -0.001(4)
C11 0.022(4) 0.038(5) 0.033(5) 0.001(4) 0.003(4) 0.001(4)
C12 0.024(5) 0.036(5) 0.049(6) 0.007(4) 0.007(4) 0.004(4)
C13 0.020(4) 0.041(5) 0.050(6) 0.015(5) 0.006(4) 0.004(4)
C14 0.027(5) 0.035(5) 0.035(5) 0.003(4) 0.005(4) 0.005(4)
C15 0.035(6) 0.043(6) 0.081(9) 0.035(6) 0.017(6) 0.016(5)
C20 0.018(4) 0.035(4) 0.018(4) 0.000(3) 0.001(3) 0.001(3)
C21 0.014(4) 0.034(4) 0.017(4) -0.001(3) 0.000(3) 0.000(3)
C22 0.018(4) 0.044(5) 0.017(4) 0.002(3) 0.004(3) -0.002(4)
C23 0.015(4) 0.040(5) 0.015(4) -0.002(3) 0.003(3) -0.003(3)
C24 0.014(4) 0.037(4) 0.015(4) -0.001(3) -0.002(3) -0.005(3)
C25 0.021(4) 0.043(5) 0.015(4) 0.003(3) 0.003(3) -0.006(4)
C26 0.020(4) 0.038(5) 0.023(4) 0.002(4) 0.003(3) -0.001(4)
C27 0.017(4) 0.046(5) 0.017(4) -0.001(4) 0.002(3) 0.004(4)
C28 0.016(4) 0.040(5) 0.025(4) -0.008(4) 0.005(3) -0.004(3)
C29 0.015(4) 0.048(5) 0.017(4) 0.004(4) -0.001(3) -0.004(4)
O1 0.030(3) 0.043(4) 0.017(3) -0.007(3) -0.006(2) -0.004(3)
O2 0.036(3) 0.045(4) 0.013(3) -0.001(3) 0.001(3) 0.001(3)
O3 0.018(3) 0.047(4) 0.020(3) -0.001(3) -0.001(2) 0.004(3)
O4 0.023(3) 0.047(4) 0.041(4) -0.017(3) 0.000(3) 0.001(3)
O5 0.042(4) 0.040(4) 0.019(3) -0.011(3) -0.004(3) -0.004(3)
O6 0.023(3) 0.040(4) 0.019(3) -0.004(3) -0.003(2) 0.003(3)
O7 0.016(3) 0.040(3) 0.024(3) -0.004(3) -0.002(2) 0.003(2)
O8 0.029(4) 0.043(4) 0.056(5) -0.011(3) 0.007(3) 0.001(3)
O9 0.027(3) 0.063(5) 0.050(5) -0.007(4) 0.016(3) -0.006(3)
O10 0.026(3) 0.058(4) 0.042(4) -0.003(3) 0.011(3) -0.001(3)
O11 0.021(3) 0.038(4) 0.061(5) 0.014(3) 0.002(3) 0.003(3)
O12 0.025(5) 0.081(7) 0.29(2) 0.108(10) 0.029(7) 0.009(4)
O13 0.017(3) 0.045(4) 0.023(3) 0.000(3) 0.004(2) -0.005(3)
O14 0.030(4) 0.040(4) 0.069(5) 0.016(4) -0.005(3) 0.000(3)
O15 0.025(3) 0.044(4) 0.018(3) -0.003(3) -0.002(2) -0.004(3)
O16 0.043(4) 0.049(4) 0.014(3) 0.007(3) -0.002(3) -0.002(3)
O17 0.024(3) 0.044(4) 0.045(4) 0.015(3) 0.001(3) -0.006(3)
O18 0.019(3) 0.044(4) 0.021(3) 0.003(3) -0.001(2) -0.003(3)
O19 0.030(3) 0.050(4) 0.025(3) 0.008(3) -0.010(3) -0.002(3)
O20 0.030(3) 0.045(4) 0.014(3) 0.003(3) 0.002(2) -0.003(3)
O1W 0.030(3) 0.037(3) 0.031(3) 0.003(3) 0.009(3) 0.003(3)
O2W 0.072(5) 0.039(4) 0.056(5) -0.012(3) 0.038(4) -0.020(4)
O3W 0.068(6) 0.076(6) 0.031(4) -0.018(4) 0.015(4) -0.021(5)
O4W 0.036(4) 0.043(4) 0.042(4) -0.003(3) 0.023(3) -0.002(3)
O5W 0.053(5) 0.051(5) 0.083(6) 0.013(4) 0.042(5) 0.004(4)
O6W 0.204(15) 0.066(7) 0.043(6) 0.019(5) 0.026(7) -0.015(8)
O7W 0.182(14) 0.051(6) 0.080(8) 0.013(5) 0.037(8) 0.041(7)
O8W 0.059(6) 0.116(9) 0.123(10) -0.050(8) 0.021(6) -0.045(6)
O9W 0.124(9) 0.058(5) 0.036(5) -0.002(4) 0.036(5) -0.002(5)
O10W 0.029(3) 0.047(4) 0.023(3) 0.000(3) 0.003(3) -0.006(3)
O11W 0.136(11) 0.051(6) 0.087(8) -0.003(5) -0.003(7) -0.009(6)
O12W 0.045(4) 0.045(4) 0.035(4) -0.005(3) 0.005(3) -0.003(3)
O13W 0.021(3) 0.050(4) 0.027(3) -0.003(3) 0.003(3) 0.002(3)
O1X 0.057(5) 0.088(7) 0.058(6) -0.001(5) 0.010(4) -0.019(5)
O2X 0.068(7) 0.132(10) 0.063(7) -0.030(7) 0.005(5) -0.026(7)
O3X 0.089(9) 0.163(13) 0.074(8) 0.006(8) -0.008(7) 0.053(9)
O4X 0.173(15) 0.107(10) 0.099(10) 0.037(8) -0.055(10) -0.046(10)
O5X 0.096(11) 0.113(12) 0.209(19) 0.018(12) 0.012(11) 0.026(9)
O6X 0.29(3) 0.172(19) 0.147(17) -0.035(14) -0.022(18) 0.10(2)
O7X 0.119(15) 0.144(18) 0.67(6) 0.13(3) 0.17(3) 0.047(14)
O8X 0.24(3) 0.25(3) 0.16(2) 0.052(19) 0.092(19) 0.11(2)
O9X 0.30(4) 0.18(2) 0.34(4) -0.11(2) 0.16(3) -0.07(2)
O10X 0.76(9) 0.29(4) 0.17(3) 0.03(3) 0.06(4) -0.31(5)

loop_
_atom_type_symbol
_atom_type_description
_atom_type_scat_dispersion_real
_atom_type_scat_dispersion_imag
_atom_type_scat_source
C C 0.0030 0.0020 'International Tables Vol C Tables 4.2.6.8 and 6.1.1.4'
H H 0.0000 0.0000 'International Tables Vol C Tables 4.2.6.8 and 6.1.1.4'
Cu Cu 0.3200 1.2650 'International Tables Vol C Tables 4.2.6.8 and 6.1.1.4'
O O 0.0110 0.0060 'International Tables Vol C Tables 4.2.6.8 and 6.1.1.4'
La La -0.2870 2.4520 'International Tables Vol C Tables 4.2.6.8 and 6.1.1.4'

loop_
_geom_angle_atom_site_label_1
_geom_angle_atom_site_label_2
_geom_angle_atom_site_label_3
_geom_angle
_geom_angle_site_symmetry_1
_geom_angle_site_symmetry_3
O2 Cu1 O6 173.0(3) 4_666 .
O2 Cu1 O13 89.6(3) 4_666 .
O6 Cu1 O13 88.6(3) . .
O2 Cu1 O10W 88.5(3) 4_666 .
O6 Cu1 O10W 91.6(3) . .
O13 Cu1 O10W 165.6(3) . .
O2 Cu1 O11W 91.3(4) 4_666 .
O6 Cu1 O11W 95.7(4) . .
O13 Cu1 O11W 100.9(4) . .
O10W Cu1 O11W 93.5(4) . .
O20 Cu2 O15 172.9(3) 4_565 .
O20 Cu2 O7 88.6(2) 4_565 .
O15 Cu2 O7 90.8(2) . .
O20 Cu2 O13W 88.7(3) 4_565 .
O15 Cu2 O13W 89.9(3) . .
O7 Cu2 O13W 163.9(3) . .
O20 Cu2 O12W 92.7(3) 4_565 .
O15 Cu2 O12W 94.4(3) . .
O7 Cu2 O12W 98.1(3) . .
O13W Cu2 O12W 97.9(3) . .
O5 La1 O1 83.9(2) 4_565 .
O5 La1 O11 138.6(2) 4_565 .
O1 La1 O11 81.6(2) . .
O5 La1 O2W 132.9(3) 4_565 .
O1 La1 O2W 142.9(3) . .
O11 La1 O2W 72.5(3) . .
O5 La1 O3W 75.1(3) 4_565 .
O1 La1 O3W 142.4(2) . .
O11 La1 O3W 93.8(3) . .
O2W La1 O3W 67.1(3) . .
O5 La1 O18 70.3(2) 4_565 4_465
O1 La1 O18 70.2(2) . 4_465
O11 La1 O18 137.5(2) . 4_465
O2W La1 O18 112.8(2) . 4_465
O3W La1 O18 127.9(3) . 4_465
O5 La1 O1W 141.0(2) 4_565 .
O1 La1 O1W 77.2(2) . .
O11 La1 O1W 71.9(2) . .
O2W La1 O1W 69.9(2) . .
O3W La1 O1W 136.9(3) . .
O18 La1 O1W 71.2(2) 4_465 .
O5 La1 O4W 68.9(2) 4_565 .
O1 La1 O4W 72.1(2) . .
O11 La1 O4W 69.8(2) . .
O2W La1 O4W 120.4(2) . .
O3W La1 O4W 71.3(2) . .
O18 La1 O4W 126.3(2) 4_465 .
O1W La1 O4W 133.5(2) . .
O5 La1 O17 76.3(2) 4_565 4_465
O1 La1 O17 119.9(2) . 4_465
O11 La1 O17 143.5(2) . 4_465
O2W La1 O17 73.7(3) . 4_465
O3W La1 O17 85.2(3) . 4_465
O18 La1 O17 49.68(19) 4_465 4_465
O1W La1 O17 84.0(2) . 4_465
O4W La1 O17 141.9(2) . 4_465
O5 La1 C28 68.5(2) 4_565 4_465
O1 La1 C28 95.1(2) . 4_465
O11 La1 C28 151.2(2) . 4_465
O2W La1 C28 95.2(3) . 4_465
O3W La1 C28 105.4(3) . 4_465
O18 La1 C28 25.1(2) 4_465 4_465
O1W La1 C28 79.4(2) . 4_465
O4W La1 C28 136.5(2) . 4_465
O17 La1 C28 24.9(2) 4_465 4_465
O19 La2 O16 83.7(2) . 4_666
O19 La2 O9W 81.5(3) . .
O16 La2 O9W 139.8(3) 4_666 .
O19 La2 O8W 82.9(4) . .
O16 La2 O8W 141.4(3) 4_666 .
O9W La2 O8W 72.9(4) . .
O19 La2 O6W 141.6(4) . .
O16 La2 O6W 72.9(3) 4_666 .
O9W La2 O6W 135.3(4) . .
O8W La2 O6W 96.7(5) . .
O19 La2 O7W 145.7(3) . .
O16 La2 O7W 130.4(4) 4_666 .
O9W La2 O7W 69.4(3) . .
O8W La2 O7W 71.8(5) . .
O6W La2 O7W 66.1(4) . .
O19 La2 O3 70.3(2) . 4_766
O16 La2 O3 70.0(2) 4_666 4_766
O9W La2 O3 69.8(3) . 4_766
O8W La2 O3 136.5(3) . 4_766
O6W La2 O3 125.6(4) . 4_766
O7W La2 O3 113.6(4) . 4_766
O19 La2 O5W 70.9(3) . .
O16 La2 O5W 71.4(3) 4_666 .
O9W La2 O5W 135.8(4) . .
O8W La2 O5W 70.0(3) . .
O6W La2 O5W 72.9(4) . .
O7W La2 O5W 118.8(4) . .
O3 La2 O5W 127.2(2) 4_766 .
O19 La2 O4 120.1(2) . 4_766
O16 La2 O4 74.0(2) 4_666 4_766
O9W La2 O4 81.7(3) . 4_766
O8W La2 O4 142.9(3) . 4_766
O6W La2 O4 82.6(4) . 4_766
O7W La2 O4 74.2(4) . 4_766
O3 La2 O4 49.90(19) 4_766 4_766
O5W La2 O4 142.1(3) . 4_766
O19 La2 C8 95.3(2) . 4_766
O16 La2 C8 67.7(2) 4_666 4_766
O9W La2 C8 76.7(3) . 4_766
O8W La2 C8 149.5(3) . 4_766
O6W La2 C8 103.0(4) . 4_766
O7W La2 C8 95.3(4) . 4_766
O3 La2 C8 25.3(2) 4_766 4_766
O5W La2 C8 138.0(3) . 4_766
O4 La2 C8 24.8(2) 4_766 4_766
C7 O1 La1 168.9(6) . .
C7 O2 Cu1 114.7(5) . 4_565
C8 O3 La2 94.6(5) . 4_465
C8 O4 La2 94.0(5) . 4_465
C9 O5 La1 167.4(6) . 4_666
C9 O6 Cu1 111.2(5) . .
C10 O7 Cu2 123.1(6) . .
C15 O11 La1 139.5(6) . .
C26 O13 Cu1 124.7(6) . .
C27 O15 Cu2 110.4(5) . .
C27 O16 La2 170.6(6) . 4_565
C28 O17 La1 91.5(5) . 4_766
C28 O18 La1 95.1(5) . 4_766
C29 O19 La2 165.3(6) . .
C29 O20 Cu2 115.9(5) . 4_666
C6 C1 C2 118.4(7) . .
C6 C1 C7 119.2(7) . .
C2 C1 C7 122.2(8) . .
C3 C2 C1 120.2(8) . .
C3 C2 C8 119.1(8) . .
C1 C2 C8 120.3(7) . .
C2 C3 C4 121.3(8) . .
C3 C4 C5 119.4(8) . .
C3 C4 C9 118.8(7) . .
C5 C4 C9 121.7(8) . .
C4 C5 C6 119.5(8) . .
C4 C5 C10 122.7(7) . .
C6 C5 C10 117.6(7) . .
C1 C6 C5 121.2(8) . .
O1 C7 O2 124.8(8) . .
O1 C7 C1 118.6(8) . .
O2 C7 C1 116.4(7) . .
O4 C8 O3 120.5(8) . .
O4 C8 C2 120.6(8) . .
O3 C8 C2 118.8(8) . .
O4 C8 La2 61.2(5) . 4_465
O3 C8 La2 60.0(4) . 4_465
C2 C8 La2 167.3(6) . 4_465
O5 C9 O6 123.1(8) . .
O5 C9 C4 118.3(8) . .
O6 C9 C4 118.6(8) . .
O8 C10 O7 125.6(8) . .
O8 C10 C5 119.4(7) . .
O7 C10 C5 115.0(8) . .
C13 C11 C12 118.0(8) 3_556 .
C13 C11 C14 117.9(8) 3_556 .
C12 C11 C14 124.2(8) . .
C13 C12 C11 119.9(9) . .
C13 C12 C15 119.3(9) . .
C11 C12 C15 120.7(9) . .
C11 C13 C12 122.1(9) 3_556 .
O9 C14 O10 123.6(9) . .
O9 C14 C11 118.1(8) . .
O10 C14 C11 118.3(8) . .
O11 C15 O12 125.1(9) . .
O11 C15 C12 119.2(9) . .
O12 C15 C12 115.7(9) . .
C25 C20 C21 119.3(8) . .
C25 C20 C26 117.1(7) . .
C21 C20 C26 123.3(7) . .
C22 C21 C20 119.1(7) . .
C22 C21 C27 119.0(7) . .
C20 C21 C27 121.9(7) . .
C23 C22 C21 121.5(8) . .
C22 C23 C24 119.3(8) . .
C22 C23 C28 118.8(7) . .
C24 C23 C28 121.3(7) . .
C25 C24 C23 119.8(7) . .
C25 C24 C29 117.7(7) . .
C23 C24 C29 122.3(7) . .
C24 C25 C20 120.9(8) . .
O14 C26 O13 124.6(8) . .
O14 C26 C20 119.5(8) . .
O13 C26 C20 115.7(8) . .
O16 C27 O15 123.2(8) . .
O16 C27 C21 119.1(8) . .
O15 C27 C21 117.6(8) . .
O17 C28 O18 121.9(8) . .
O17 C28 C23 120.9(8) . .
O18 C28 C23 117.2(8) . .
O17 C28 La1 63.6(4) . 4_766
O18 C28 La1 59.7(4) . 4_766
C23 C28 La1 164.8(6) . 4_766
O19 C29 O20 124.8(8) . .
O19 C29 C24 118.5(8) . .
O20 C29 C24 116.4(8) . .

loop_
_geom_bond_atom_site_label_1
_geom_bond_atom_site_label_2
_geom_bond_distance
_geom_bond_site_symmetry_2
La1 O5 2.460(6) 4_565
La1 O1 2.469(6) .
La1 O11 2.483(6) .
La1 O2W 2.565(7) .
La1 O3W 2.576(7) .
La1 O18 2.584(6) 4_465
La1 O1W 2.606(6) .
La1 O4W 2.615(6) .
La1 O17 2.669(7) 4_465
La1 C28 2.980(8) 4_465
La2 O19 2.455(6) .
La2 O16 2.473(6) 4_666
La2 O9W 2.529(8) .
La2 O8W 2.532(9) .
La2 O6W 2.545(9) .
La2 O7W 2.573(10) .
La2 O3 2.591(6) 4_766
La2 O5W 2.608(8) .
La2 O4 2.619(7) 4_766
La2 C8 2.981(9) 4_766
Cu1 O2 1.952(6) 4_666
Cu1 O6 1.959(6) .
Cu1 O13 1.982(6) .
Cu1 O10W 2.012(6) .
Cu1 O11W 2.243(10) .
Cu2 O20 1.941(6) 4_565
Cu2 O15 1.955(6) .
Cu2 O7 1.986(6) .
Cu2 O13W 2.047(6) .
Cu2 O12W 2.253(7) .
O1 C7 1.239(11) .
O2 C7 1.270(11) .
O2 Cu1 1.952(6) 4_565
O3 C8 1.280(11) .
O3 La2 2.591(6) 4_465
O4 C8 1.252(11) .
O4 La2 2.619(7) 4_465
O5 C9 1.250(11) .
O5 La1 2.460(6) 4_666
O6 C9 1.259(11) .
O7 C10 1.276(10) .
O8 C10 1.232(12) .
O9 C14 1.250(12) .
O10 C14 1.250(12) .
O11 C15 1.223(13) .
O13 C26 1.270(11) .
O14 C26 1.226(12) .
O15 C27 1.259(11) .
O16 C27 1.247(11) .
O16 La2 2.473(6) 4_565
O17 C28 1.256(11) .
O17 La1 2.669(7) 4_766
O18 C28 1.270(11) .
O18 La1 2.584(6) 4_766
O19 C29 1.255(11) .
O20 C29 1.262(11) .
O20 Cu2 1.941(6) 4_666
C1 C6 1.392(12) .
C1 C2 1.420(12) .
C1 C7 1.492(11) .
C2 C3 1.365(12) .
C2 C8 1.493(12) .
C3 C4 1.393(12) .
C4 C5 1.398(12) .
C4 C9 1.490(11) .
C5 C6 1.395(11) .
C5 C10 1.494(12) .
C8 La2 2.981(8) 4_465
C11 C13 1.380(13) 3_556
C11 C12 1.402(13) .
C11 C14 1.502(13) .
C12 C13 1.384(13) .
C12 C15 1.507(13) .
C13 C11 1.380(13) 3_556
C15 O12 1.250(14) .
C20 C25 1.393(12) .
C20 C21 1.405(12) .
C20 C26 1.504(12) .
C21 C22 1.390(12) .
C21 C27 1.498(11) .
C22 C23 1.384(12) .
C23 C24 1.396(12) .
C23 C28 1.513(11) .
C24 C25 1.386(12) .
C24 C29 1.505(11) .
C28 La1 2.980(8) 4_766
